data_1573028
loop_
_publ_author_name
'Roper, Natalie J.'
'Campbell, Aaron D. G.'
'Waddell, Paul G.'
'Brown, Alistair K.'
'Ermanis, Kristaps'
'Armstrong, Roly J.'

_publ_section_title
;
 A stereodivergent multicomponent approach for the synthesis of C-N
 atropisomeric peptide analogues.
;
_journal_issue 40
_journal_name_full 'Chemical science'
_journal_page_first 16743
_journal_page_last 16751
_journal_paper_doi 10.1039/d4sc04700a
_journal_volume 15
_journal_year 2024
_chemical_formula_moiety 'C30 H30 N2 O2'
_chemical_formula_sum 'C30 H30 N2 O2'
_chemical_formula_weight 450.56
_space_group_crystal_system monoclinic
_space_group_IT_number 14
_space_group_name_Hall '-P 2ybc'
_space_group_name_H-M_alt 'P 1 21/c 1'
_atom_sites_solution_hydrogens mixed
_atom_sites_solution_primary dual
_audit_creation_date 2024-09-10
_audit_creation_method
;
Olex2 1.5-ac5-023
(compiled 2022.04.12 svn.rca3783a0 for Rigaku Oxford Diffraction, GUI svn.r6498)
;
_audit_update_record
;
2024-09-10 deposited with the CCDC.	2024-09-16 downloaded from the CCDC.
;
_cell_angle_alpha 90
_cell_angle_beta 103.4340(10)
_cell_angle_gamma 90
_cell_formula_units_Z 4
_cell_length_a 10.91490(10)
_cell_length_b 20.5392(2)
_cell_length_c 11.46750(10)
_cell_measurement_reflns_used 11927
_cell_measurement_temperature 150.0(2)
_cell_measurement_theta_max 76.4690
_cell_measurement_theta_min 4.1430
_cell_volume 2500.48(4)
_computing_cell_refinement 'CrysAlisPro 1.171.43.126a (Rigaku OD, 2024)'
_computing_data_collection 'CrysAlisPro system (CCD 43.126a 64-bit (release 11-06-2024))'
_computing_data_reduction 'CrysAlisPro 1.171.43.126a (Rigaku OD, 2024)'
_computing_molecular_graphics 'Olex2 1.5-ac5-023 (Dolomanov et al., 2009)'
_computing_publication_material 'Olex2 1.5-ac5-023 (Dolomanov et al., 2009)'
_computing_structure_refinement 'SHELXL 2019/1 (Sheldrick, 2015)'
_computing_structure_solution 'SHELXT 2018/2 (Sheldrick, 2018)'
_diffrn_ambient_environment N~2~
_diffrn_ambient_temperature 150.0(2)
_diffrn_detector 'Hybrid Pixel Array Detector'
_diffrn_detector_area_resol_mean 10.0000
_diffrn_detector_type 'HyPix-Arc 100'
_diffrn_measured_fraction_theta_full 0.999
_diffrn_measured_fraction_theta_max 0.919
_diffrn_measurement_details
;
List of Runs (angles in degrees, time in seconds):

  # Type    Start    End  Width  t~exp~   \w     \q     \k     \f   Frames
#--------------------------------------------------------------------------
  1  \w     21.00  65.00   0.50    0.75    --   97.16 -61.00-120.00   88
  2  \w     40.00  67.00   0.50    0.75    --  108.12 -65.00 -58.00   54
  3  \w     34.00  70.00   0.50    0.75    --   97.16 -65.00 -58.00   72
  4  \w     17.00  42.00   0.50    0.75    --   97.16 -45.00 -30.00   50
  5  \w    -29.00  70.00   0.50    0.75    --   46.55 -65.00 -58.00  198
  6  \w     26.00  51.00   0.50    0.75    --   97.16 -45.00   0.00   50
  7  \w     33.00  70.00   0.50    0.75    --  108.12 -61.00  60.00   74
  8  \w     26.00  69.00   0.50    0.75    --   97.16 -61.00 120.00   86
  9  \w     98.00 123.00   0.50    0.75    --   97.16  65.00  77.00   50
 10  \w    109.00 157.00   0.50    0.75    --  108.12  65.00  77.00   96
 11  \w     76.00 102.00   0.50    0.75    --   46.55 125.00 -30.00   52
 12  \w     25.00 107.00   0.50    0.75    --   46.55  65.00  77.00  164
 13  \w     66.00 147.00   0.50    0.75    --   97.16  77.00   0.00  162
 14  \w     49.00  93.00   0.50    0.75    --  108.12 -95.00-150.00   88
 15  \w    -78.00 -31.00   0.50    0.75    --  -92.45  65.00  77.00   94
 16  \w    -71.00 -18.00   0.50    0.75    --  -92.45  61.00 150.00  106
 17  \w    -49.00 -12.00   0.50    0.75    --  -92.45  45.00  60.00   74
 18  \w    -45.00 -12.00   0.50    0.75    --  -92.45  45.00 -90.00   66
 19  \w    -48.00 -22.00   0.50    0.75    --  -92.45  45.00-150.00   52
 20  \w   -170.00-117.00   0.50    0.75    --  -92.45 -45.00-180.00  106
 21  \w   -168.00 -72.00   0.50    0.75    --  -92.45 -65.00 -58.00  192
 22  \w   -123.00 -73.00   0.50    0.75    --  -47.30-125.00  30.00  100
 23  \w    -96.00 -71.00   0.50    0.75    --  -47.30 -65.00 -58.00   50
 24  \w   -114.00 -73.00   0.50    0.75    --  -92.45 -45.00-180.00   82
;
_diffrn_measurement_device 'four-circle diffractometer'
_diffrn_measurement_device_type 'XtaLAB Synergy, Single source at home/near, HyPix-Arc 100'
_diffrn_measurement_method '\w scans'
_diffrn_orient_matrix_type 'CrysAlisPro convention (1999,Acta A55,543-557)'
_diffrn_orient_matrix_UB_11 -0.0214882000
_diffrn_orient_matrix_UB_12 0.0557318000
_diffrn_orient_matrix_UB_13 0.0829153000
_diffrn_orient_matrix_UB_21 -0.1350614000
_diffrn_orient_matrix_UB_22 0.0088430000
_diffrn_orient_matrix_UB_23 -0.0763543000
_diffrn_orient_matrix_UB_31 -0.0483895000
_diffrn_orient_matrix_UB_32 -0.0494529000
_diffrn_orient_matrix_UB_33 0.0798504000
_diffrn_radiation_monochromator graphite
_diffrn_radiation_probe x-ray
_diffrn_radiation_type CuK\a
_diffrn_radiation_wavelength 1.54184
_diffrn_reflns_av_R_equivalents 0.0269
_diffrn_reflns_av_unetI/netI 0.0243
_diffrn_reflns_Laue_measured_fraction_full 0.999
_diffrn_reflns_Laue_measured_fraction_max 0.919
_diffrn_reflns_limit_h_max 13
_diffrn_reflns_limit_h_min -13
_diffrn_reflns_limit_k_max 24
_diffrn_reflns_limit_k_min -25
_diffrn_reflns_limit_l_max 14
_diffrn_reflns_limit_l_min -14
_diffrn_reflns_number 18656
_diffrn_reflns_point_group_measured_fraction_full 0.999
_diffrn_reflns_point_group_measured_fraction_max 0.919
_diffrn_reflns_theta_full 67.684
_diffrn_reflns_theta_max 76.966
_diffrn_reflns_theta_min 4.164
_diffrn_source 'fine-focus sealed X-ray tube'
_diffrn_source_type 'Enhance (Cu) X-ray Source'
_exptl_absorpt_coefficient_mu 0.587
_exptl_absorpt_correction_T_max 0.972
_exptl_absorpt_correction_T_min 0.928
_exptl_absorpt_correction_type analytical
_exptl_absorpt_process_details
;
CrysAlisPro 1.171.43.126a (Rigaku Oxford Diffraction, 2024)
Analytical numeric absorption correction using a multifaceted crystal
model based on expressions derived by R.C. Clark & J.S. Reid.
(Clark, R. C. & Reid, J. S. (1995). Acta Cryst. A51, 887-897)
Empirical absorption correction using spherical harmonics,
implemented in SCALE3 ABSPACK scaling algorithm.
;
_exptl_crystal_colour colourless
_exptl_crystal_colour_primary colourless
_exptl_crystal_density_diffrn 1.197
_exptl_crystal_description prism
_exptl_crystal_F_000 960
_exptl_crystal_size_max 0.17
_exptl_crystal_size_mid 0.09
_exptl_crystal_size_min 0.06
_refine_diff_density_max 0.236
_refine_diff_density_min -0.222
_refine_diff_density_rms 0.035
_refine_ls_extinction_coef 0.00128(16)
_refine_ls_extinction_expression Fc^*^=kFc[1+0.001xFc^2^\l^3^/sin(2\q)]^-1/4^
_refine_ls_extinction_method 'SHELXL-2019/1 (Sheldrick 2019)'
_refine_ls_goodness_of_fit_ref 1.062
_refine_ls_hydrogen_treatment mixed
_refine_ls_matrix_type full
_refine_ls_number_parameters 315
_refine_ls_number_reflns 4856
_refine_ls_number_restraints 0
_refine_ls_restrained_S_all 1.062
_refine_ls_R_factor_all 0.0407
_refine_ls_R_factor_gt 0.0360
_refine_ls_shift/su_max 0.001
_refine_ls_shift/su_mean 0.000
_refine_ls_structure_factor_coef Fsqd
_refine_ls_weighting_details 'w=1/[\s^2^(Fo^2^)+(0.0441P)^2^+0.7221P] where P=(Fo^2^+2Fc^2^)/3'
_refine_ls_weighting_scheme calc
_refine_ls_wR_factor_gt 0.0929
_refine_ls_wR_factor_ref 0.0960
_reflns_Friedel_coverage 0.000
_reflns_number_gt 4280
_reflns_number_total 4856
_reflns_threshold_expression 'I > 2\s(I)'
_cod_data_source_file d4sc04700a3.cif
_cod_data_source_block rja240027_fa
_cod_database_code 1573028
_chemical_oxdiff_formula 'C30 H30 N2 O2'
_shelx_space_group_comment
;
The symmetry employed for this shelxl refinement is uniquely defined
by the following loop, which should always be used as a source of
symmetry information in preference to the above space-group names.
They are only intended as comments.
;
_shelx_estimated_absorpt_t_max 0.966
_shelx_estimated_absorpt_t_min 0.907
_diffrn_oxdiff_digest_frames
;
0193a265159504872411a7417989b875350220607ae
;
_olex2_refinement_description
;
1. Fixed Uiso
 At 1.2 times of:
  All C(H) groups, All N(H) groups
 At 1.5 times of:
  All C(H,H,H) groups
2.a Ternary CH refined with riding coordinates:
 C19(H19)
2.b Aromatic/amide H refined with riding coordinates:
 C3(H3), C4(H4), C5(H5), C6(H6), C7(H7), C10(H10), C11(H11), C12(H12),
 C13(H13), C14(H14), C15(H15), C22(H22), C23(H23), C24(H24), C25(H25), C26(H26)
2.c Idealised Me refined as rotating group:
 C18(H18A,H18B,H18C), C28(H28A,H28B,H28C), C29(H29A,H29B,H29C), C30(H30A,H30B,
 H30C)
;
_shelx_shelxl_version_number 2019/1
_olex2_submission_special_instructions 'No special instructions were received'
_oxdiff_exptl_absorpt_empirical_details
;
Empirical correction (ABSPACK) includes:
- Absorption correction using spherical harmonics
- Frame scaling
;
_oxdiff_exptl_absorpt_empirical_full_max 1.261
_oxdiff_exptl_absorpt_empirical_full_min 0.761

loop_
_space_group_symop_operation_xyz
'x, y, z'
'-x, y+1/2, -z+1/2'
'-x, -y, -z'
'x, -y-1/2, z-1/2'

loop_
_atom_site_label
_atom_site_type_symbol
_atom_site_fract_x
_atom_site_fract_y
_atom_site_fract_z
_atom_site_U_iso_or_equiv
_atom_site_adp_type
_atom_site_occupancy
_atom_site_site_symmetry_order
_atom_site_calc_flag
_atom_site_refinement_flags_posn
_atom_site_refinement_flags_adp
_atom_site_refinement_flags_occupancy
_atom_site_disorder_assembly
_atom_site_disorder_group
O1 O 0.65955(8) 0.69171(4) 0.59710(7) 0.02477(19) Uani 1 1 d . . . . .
O2 O 0.47881(8) 0.67647(4) 0.36378(8) 0.0313(2) Uani 1 1 d . . . . .
N1 N 0.72576(8) 0.64395(4) 0.44412(8) 0.0178(2) Uani 1 1 d . . . . .
N2 N 0.51884(9) 0.77161(5) 0.27910(9) 0.0260(2) Uani 1 1 d . . . . .
H2 H 0.5757(15) 0.7915(7) 0.2516(13) 0.031 Uiso 1 1 d . U . . .
C1 C 0.69672(10) 0.64292(5) 0.55390(10) 0.0189(2) Uani 1 1 d . . . . .
C2 C 0.70526(10) 0.57933(5) 0.61941(10) 0.0194(2) Uani 1 1 d . . . . .
C3 C 0.66218(10) 0.52112(5) 0.56157(10) 0.0221(2) Uani 1 1 d . . . . .
H3 H 0.636418 0.519757 0.476571 0.027 Uiso 1 1 calc R U . . .
C4 C 0.65696(11) 0.46521(6) 0.62812(11) 0.0267(3) Uani 1 1 d . . . . .
H4 H 0.626516 0.425752 0.588627 0.032 Uiso 1 1 calc R U . . .
C5 C 0.69596(12) 0.46675(6) 0.75190(12) 0.0294(3) Uani 1 1 d . . . . .
H5 H 0.692604 0.428316 0.797134 0.035 Uiso 1 1 calc R U . . .
C6 C 0.73994(12) 0.52433(6) 0.80998(11) 0.0294(3) Uani 1 1 d . . . . .
H6 H 0.767794 0.525197 0.894852 0.035 Uiso 1 1 calc R U . . .
C7 C 0.74321(11) 0.58062(6) 0.74406(10) 0.0241(2) Uani 1 1 d . . . . .
H7 H 0.771460 0.620247 0.784074 0.029 Uiso 1 1 calc R U . . .
C8 C 0.81914(10) 0.60153(5) 0.41428(10) 0.0190(2) Uani 1 1 d . . . . .
C9 C 0.94301(10) 0.60524(5) 0.47685(10) 0.0227(2) Uani 1 1 d . . . . .
C10 C 1.03351(11) 0.56794(6) 0.43466(12) 0.0292(3) Uani 1 1 d . . . . .
H10 H 1.119448 0.570308 0.476381 0.035 Uiso 1 1 calc R U . . .
C11 C 1.00114(12) 0.52907(6) 0.33678(12) 0.0304(3) Uani 1 1 d . . . . .
H11 H 1.064657 0.505605 0.310336 0.036 Uiso 1 1 calc R U . . .
C12 C 0.83584(14) 0.48152(6) 0.17299(12) 0.0331(3) Uani 1 1 d . . . . .
H12 H 0.897306 0.456557 0.146244 0.040 Uiso 1 1 calc R U . . .
C13 C 0.71233(15) 0.47687(6) 0.11406(12) 0.0359(3) Uani 1 1 d . . . . .
H13 H 0.688418 0.448724 0.046873 0.043 Uiso 1 1 calc R U . . .
C14 C 0.62023(14) 0.51359(6) 0.15236(11) 0.0332(3) Uani 1 1 d . . . . .
H14 H 0.534387 0.509917 0.110909 0.040 Uiso 1 1 calc R U . . .
C15 C 0.65296(11) 0.55460(6) 0.24878(10) 0.0256(3) Uani 1 1 d . . . . .
H15 H 0.589868 0.579388 0.273305 0.031 Uiso 1 1 calc R U . . .
C16 C 0.78067(11) 0.56023(5) 0.31225(10) 0.0212(2) Uani 1 1 d . . . . .
C17 C 0.87369(12) 0.52301(5) 0.27343(11) 0.0259(3) Uani 1 1 d . . . . .
C18 C 0.98731(11) 0.64649(6) 0.58680(11) 0.0277(3) Uani 1 1 d . . . . .
H18A H 0.995850 0.619369 0.658553 0.042 Uiso 1 1 calc R U . . .
H18B H 0.925898 0.681151 0.587978 0.042 Uiso 1 1 calc R U . . .
H18C H 1.069057 0.665855 0.585579 0.042 Uiso 1 1 calc R U . . .
C19 C 0.69545(10) 0.70216(5) 0.36679(10) 0.0188(2) Uani 1 1 d . . . . .
H19 H 0.713557 0.689284 0.288383 0.023 Uiso 1 1 calc R U . . .
C20 C 0.55236(10) 0.71586(5) 0.33870(10) 0.0203(2) Uani 1 1 d . . . . .
C21 C 0.78436(10) 0.75850(5) 0.41173(10) 0.0206(2) Uani 1 1 d . . . . .
C22 C 0.76285(12) 0.80335(6) 0.49576(11) 0.0270(3) Uani 1 1 d . . . . .
H22 H 0.685954 0.802129 0.521062 0.032 Uiso 1 1 calc R U . . .
C23 C 0.85305(15) 0.84981(7) 0.54276(12) 0.0375(3) Uani 1 1 d . . . . .
H23 H 0.837408 0.880343 0.599816 0.045 Uiso 1 1 calc R U . . .
C24 C 0.96562(14) 0.85195(7) 0.50709(13) 0.0424(4) Uani 1 1 d . . . . .
H24 H 1.028227 0.882942 0.541484 0.051 Uiso 1 1 calc R U . . .
C25 C 0.98676(12) 0.80893(7) 0.42136(13) 0.0375(3) Uani 1 1 d . . . . .
H25 H 1.063221 0.810951 0.395388 0.045 Uiso 1 1 calc R U . . .
C26 C 0.89625(11) 0.76269(6) 0.37305(11) 0.0277(3) Uani 1 1 d . . . . .
H26 H 0.910669 0.733654 0.313140 0.033 Uiso 1 1 calc R U . . .
C27 C 0.38741(11) 0.79039(6) 0.22249(11) 0.0274(3) Uani 1 1 d . . . . .
C28 C 0.33082(17) 0.74100(10) 0.12847(16) 0.0648(6) Uani 1 1 d . . . . .
H28A H 0.322435 0.699183 0.167028 0.097 Uiso 1 1 calc R U . . .
H28B H 0.385602 0.735687 0.072456 0.097 Uiso 1 1 calc R U . . .
H28C H 0.247564 0.755959 0.084667 0.097 Uiso 1 1 calc R U . . .
C29 C 0.31217(14) 0.79665(8) 0.31758(13) 0.0444(4) Uani 1 1 d . . . . .
H29A H 0.355660 0.826328 0.380649 0.067 Uiso 1 1 calc R U . . .
H29B H 0.303890 0.753756 0.352373 0.067 Uiso 1 1 calc R U . . .
H29C H 0.228302 0.813925 0.281209 0.067 Uiso 1 1 calc R U . . .
C30 C 0.39393(14) 0.85659(9) 0.16469(17) 0.0540(5) Uani 1 1 d . . . . .
H30A H 0.438910 0.852484 0.100369 0.081 Uiso 1 1 calc R U . . .
H30B H 0.438685 0.887316 0.225152 0.081 Uiso 1 1 calc R U . . .
H30C H 0.308385 0.872598 0.131305 0.081 Uiso 1 1 calc R U . . .

loop_
_atom_site_aniso_label
_atom_site_aniso_U_11
_atom_site_aniso_U_22
_atom_site_aniso_U_33
_atom_site_aniso_U_23
_atom_site_aniso_U_13
_atom_site_aniso_U_12
O1 0.0315(4) 0.0191(4) 0.0268(4) 0.0001(3) 0.0130(3) 0.0040(3)
O2 0.0216(4) 0.0273(4) 0.0441(5) 0.0116(4) 0.0057(4) -0.0021(3)
N1 0.0187(4) 0.0153(4) 0.0196(4) 0.0012(4) 0.0049(3) 0.0025(3)
N2 0.0188(5) 0.0276(5) 0.0324(6) 0.0119(4) 0.0080(4) 0.0043(4)
C1 0.0167(5) 0.0184(5) 0.0215(5) 0.0001(4) 0.0044(4) 0.0002(4)
C2 0.0181(5) 0.0192(5) 0.0221(5) 0.0010(4) 0.0069(4) 0.0014(4)
C3 0.0207(5) 0.0223(6) 0.0239(6) -0.0008(4) 0.0063(4) -0.0015(4)
C4 0.0268(6) 0.0210(6) 0.0340(7) -0.0018(5) 0.0102(5) -0.0038(5)
C5 0.0342(6) 0.0228(6) 0.0343(7) 0.0082(5) 0.0142(5) 0.0008(5)
C6 0.0376(7) 0.0286(6) 0.0231(6) 0.0039(5) 0.0093(5) 0.0017(5)
C7 0.0285(6) 0.0210(6) 0.0237(6) -0.0008(5) 0.0079(5) -0.0002(5)
C8 0.0210(5) 0.0158(5) 0.0215(5) 0.0026(4) 0.0079(4) 0.0018(4)
C9 0.0214(5) 0.0202(5) 0.0269(6) 0.0051(5) 0.0063(4) 0.0018(4)
C10 0.0214(6) 0.0300(6) 0.0371(7) 0.0061(5) 0.0089(5) 0.0063(5)
C11 0.0330(6) 0.0257(6) 0.0375(7) 0.0060(5) 0.0185(5) 0.0106(5)
C12 0.0555(8) 0.0204(6) 0.0286(6) 0.0018(5) 0.0205(6) 0.0069(6)
C13 0.0626(9) 0.0241(6) 0.0224(6) -0.0045(5) 0.0127(6) -0.0052(6)
C14 0.0425(7) 0.0308(7) 0.0243(6) -0.0019(5) 0.0036(5) -0.0071(6)
C15 0.0301(6) 0.0235(6) 0.0231(6) 0.0006(5) 0.0062(5) -0.0008(5)
C16 0.0275(6) 0.0163(5) 0.0212(5) 0.0029(4) 0.0088(4) 0.0009(4)
C17 0.0374(7) 0.0178(5) 0.0261(6) 0.0051(5) 0.0147(5) 0.0048(5)
C18 0.0218(6) 0.0280(6) 0.0303(6) 0.0005(5) 0.0000(5) -0.0004(5)
C19 0.0207(5) 0.0173(5) 0.0190(5) 0.0023(4) 0.0057(4) 0.0021(4)
C20 0.0202(5) 0.0201(5) 0.0204(5) 0.0003(4) 0.0045(4) 0.0010(4)
C21 0.0206(5) 0.0174(5) 0.0225(5) 0.0059(4) 0.0027(4) 0.0015(4)
C22 0.0348(6) 0.0212(6) 0.0257(6) 0.0026(5) 0.0086(5) -0.0024(5)
C23 0.0561(9) 0.0274(7) 0.0275(6) -0.0021(5) 0.0065(6) -0.0114(6)
C24 0.0432(8) 0.0384(8) 0.0384(8) 0.0059(6) -0.0051(6) -0.0190(6)
C25 0.0248(6) 0.0393(8) 0.0467(8) 0.0129(6) 0.0046(6) -0.0066(6)
C26 0.0240(6) 0.0262(6) 0.0333(7) 0.0064(5) 0.0072(5) 0.0018(5)
C27 0.0208(5) 0.0365(7) 0.0254(6) 0.0095(5) 0.0063(5) 0.0100(5)
C28 0.0551(10) 0.0758(13) 0.0470(10) -0.0158(9) -0.0219(8) 0.0209(9)
C29 0.0374(7) 0.0620(10) 0.0387(8) 0.0201(7) 0.0186(6) 0.0253(7)
C30 0.0341(8) 0.0612(10) 0.0711(11) 0.0425(9) 0.0212(7) 0.0233(7)

loop_
_atom_type_symbol
_atom_type_description
_atom_type_scat_dispersion_real
_atom_type_scat_dispersion_imag
_atom_type_scat_source
C C 0.0181 0.0091 'International Tables Vol C Tables 4.2.6.8 and 6.1.1.4'
H H 0.0000 0.0000 'International Tables Vol C Tables 4.2.6.8 and 6.1.1.4'
N N 0.0311 0.0180 'International Tables Vol C Tables 4.2.6.8 and 6.1.1.4'
O O 0.0492 0.0322 'International Tables Vol C Tables 4.2.6.8 and 6.1.1.4'

loop_
_exptl_crystal_face_index_h
_exptl_crystal_face_index_k
_exptl_crystal_face_index_l
_exptl_crystal_face_perp_dist
-1 1 0 0.0123
1 1 0 0.0283
0 -1 0 0.0388
-1 0 2 0.0577
0 1 -2 0.0647
-1 -1 0 0.0338
1 -1 1 0.0830

loop_
_geom_angle_atom_site_label_1
_geom_angle_atom_site_label_2
_geom_angle_atom_site_label_3
_geom_angle
_geom_angle_site_symmetry_1
_geom_angle_site_symmetry_3
_geom_angle_publ_flag
C1 N1 C8 122.48(9) . . ?
C1 N1 C19 119.79(9) . . ?
C8 N1 C19 114.72(8) . . ?
C20 N2 H2 117.2(10) . . ?
C20 N2 C27 124.59(10) . . ?
C27 N2 H2 115.0(10) . . ?
O1 C1 N1 121.84(10) . . ?
O1 C1 C2 119.79(10) . . ?
N1 C1 C2 118.30(9) . . ?
C3 C2 C1 122.26(10) . . ?
C7 C2 C1 117.83(10) . . ?
C7 C2 C3 119.43(10) . . ?
C2 C3 H3 120.0 . . ?
C4 C3 C2 120.02(11) . . ?
C4 C3 H3 120.0 . . ?
C3 C4 H4 119.9 . . ?
C5 C4 C3 120.20(11) . . ?
C5 C4 H4 119.9 . . ?
C4 C5 H5 120.0 . . ?
C4 C5 C6 120.10(11) . . ?
C6 C5 H5 120.0 . . ?
C5 C6 H6 120.0 . . ?
C7 C6 C5 119.93(11) . . ?
C7 C6 H6 120.0 . . ?
C2 C7 H7 119.8 . . ?
C6 C7 C2 120.30(11) . . ?
C6 C7 H7 119.8 . . ?
C9 C8 N1 120.37(10) . . ?
C9 C8 C16 121.74(10) . . ?
C16 C8 N1 117.67(9) . . ?
C8 C9 C10 117.95(11) . . ?
C8 C9 C18 123.62(10) . . ?
C10 C9 C18 118.43(10) . . ?
C9 C10 H10 119.0 . . ?
C11 C10 C9 122.10(11) . . ?
C11 C10 H10 119.0 . . ?
C10 C11 H11 119.6 . . ?
C10 C11 C17 120.80(11) . . ?
C17 C11 H11 119.6 . . ?
C13 C12 H12 119.6 . . ?
C13 C12 C17 120.89(12) . . ?
C17 C12 H12 119.6 . . ?
C12 C13 H13 119.9 . . ?
C12 C13 C14 120.26(12) . . ?
C14 C13 H13 119.9 . . ?
C13 C14 H14 119.6 . . ?
C15 C14 C13 120.70(13) . . ?
C15 C14 H14 119.6 . . ?
C14 C15 H15 119.8 . . ?
C14 C15 C16 120.33(11) . . ?
C16 C15 H15 119.8 . . ?
C15 C16 C8 122.39(10) . . ?
C15 C16 C17 118.88(11) . . ?
C17 C16 C8 118.73(10) . . ?
C11 C17 C16 118.63(11) . . ?
C12 C17 C11 122.43(11) . . ?
C12 C17 C16 118.94(12) . . ?
C9 C18 H18A 109.5 . . ?
C9 C18 H18B 109.5 . . ?
C9 C18 H18C 109.5 . . ?
H18A C18 H18B 109.5 . . ?
H18A C18 H18C 109.5 . . ?
H18B C18 H18C 109.5 . . ?
N1 C19 H19 105.2 . . ?
N1 C19 C20 110.27(8) . . ?
N1 C19 C21 112.06(9) . . ?
C20 C19 H19 105.2 . . ?
C21 C19 H19 105.2 . . ?
C21 C19 C20 117.80(9) . . ?
O2 C20 N2 124.76(10) . . ?
O2 C20 C19 121.23(10) . . ?
N2 C20 C19 113.88(9) . . ?
C22 C21 C19 122.75(10) . . ?
C22 C21 C26 118.70(11) . . ?
C26 C21 C19 118.40(10) . . ?
C21 C22 H22 119.8 . . ?
C23 C22 C21 120.38(12) . . ?
C23 C22 H22 119.8 . . ?
C22 C23 H23 119.8 . . ?
C24 C23 C22 120.41(13) . . ?
C24 C23 H23 119.8 . . ?
C23 C24 H24 120.1 . . ?
C25 C24 C23 119.82(12) . . ?
C25 C24 H24 120.1 . . ?
C24 C25 H25 120.0 . . ?
C24 C25 C26 120.03(13) . . ?
C26 C25 H25 120.0 . . ?
C21 C26 H26 119.7 . . ?
C25 C26 C21 120.59(12) . . ?
C25 C26 H26 119.7 . . ?
N2 C27 C28 109.45(11) . . ?
N2 C27 C29 109.77(10) . . ?
N2 C27 C30 106.56(10) . . ?
C28 C27 C29 111.84(14) . . ?
C28 C27 C30 110.07(14) . . ?
C29 C27 C30 109.00(12) . . ?
C27 C28 H28A 109.5 . . ?
C27 C28 H28B 109.5 . . ?
C27 C28 H28C 109.5 . . ?
H28A C28 H28B 109.5 . . ?
H28A C28 H28C 109.5 . . ?
H28B C28 H28C 109.5 . . ?
C27 C29 H29A 109.5 . . ?
C27 C29 H29B 109.5 . . ?
C27 C29 H29C 109.5 . . ?
H29A C29 H29B 109.5 . . ?
H29A C29 H29C 109.5 . . ?
H29B C29 H29C 109.5 . . ?
C27 C30 H30A 109.5 . . ?
C27 C30 H30B 109.5 . . ?
C27 C30 H30C 109.5 . . ?
H30A C30 H30B 109.5 . . ?
H30A C30 H30C 109.5 . . ?
H30B C30 H30C 109.5 . . ?

loop_
_geom_bond_atom_site_label_1
_geom_bond_atom_site_label_2
_geom_bond_distance
_geom_bond_site_symmetry_2
_geom_bond_publ_flag
O1 C1 1.2279(13) . ?
O2 C20 1.2203(14) . ?
N1 C1 1.3678(14) . ?
N1 C8 1.4412(13) . ?
N1 C19 1.4795(13) . ?
N2 H2 0.861(16) . ?
N2 C20 1.3401(15) . ?
N2 C27 1.4816(14) . ?
C1 C2 1.4988(15) . ?
C2 C3 1.3948(15) . ?
C2 C7 1.3930(16) . ?
C3 H3 0.9500 . ?
C3 C4 1.3872(16) . ?
C4 H4 0.9500 . ?
C4 C5 1.3843(18) . ?
C5 H5 0.9500 . ?
C5 C6 1.3872(18) . ?
C6 H6 0.9500 . ?
C6 C7 1.3862(16) . ?
C7 H7 0.9500 . ?
C8 C9 1.3776(16) . ?
C8 C16 1.4270(16) . ?
C9 C10 1.4210(17) . ?
C9 C18 1.5027(17) . ?
C10 H10 0.9500 . ?
C10 C11 1.3556(19) . ?
C11 H11 0.9500 . ?
C11 C17 1.4174(19) . ?
C12 H12 0.9500 . ?
C12 C13 1.364(2) . ?
C12 C17 1.4151(18) . ?
C13 H13 0.9500 . ?
C13 C14 1.406(2) . ?
C14 H14 0.9500 . ?
C14 C15 1.3697(17) . ?
C15 H15 0.9500 . ?
C15 C16 1.4195(17) . ?
C16 C17 1.4226(16) . ?
C18 H18A 0.9800 . ?
C18 H18B 0.9800 . ?
C18 H18C 0.9800 . ?
C19 H19 1.0000 . ?
C19 C20 1.5455(15) . ?
C19 C21 1.5213(15) . ?
C21 C22 1.3918(17) . ?
C21 C26 1.3954(16) . ?
C22 H22 0.9500 . ?
C22 C23 1.3870(18) . ?
C23 H23 0.9500 . ?
C23 C24 1.383(2) . ?
C24 H24 0.9500 . ?
C24 C25 1.380(2) . ?
C25 H25 0.9500 . ?
C25 C26 1.3896(18) . ?
C26 H26 0.9500 . ?
C27 C28 1.505(2) . ?
C27 C29 1.5153(17) . ?
C27 C30 1.5215(19) . ?
C28 H28A 0.9800 . ?
C28 H28B 0.9800 . ?
C28 H28C 0.9800 . ?
C29 H29A 0.9800 . ?
C29 H29B 0.9800 . ?
C29 H29C 0.9800 . ?
C30 H30A 0.9800 . ?
C30 H30B 0.9800 . ?
C30 H30C 0.9800 . ?

loop_
_geom_hbond_atom_site_label_D
_geom_hbond_atom_site_label_H
_geom_hbond_atom_site_label_A
_geom_hbond_distance_DH
_geom_hbond_distance_HA
_geom_hbond_distance_DA
_geom_hbond_angle_DHA
_geom_hbond_site_symmetry_A
_geom_hbond_publ_flag
N2 H2 O1 0.861(16) 2.203(16) 2.9618(13) 147.0(13) 4_575 yes

loop_
_geom_torsion_atom_site_label_1
_geom_torsion_atom_site_label_2
_geom_torsion_atom_site_label_3
_geom_torsion_atom_site_label_4
_geom_torsion
_geom_torsion_site_symmetry_1
_geom_torsion_site_symmetry_2
_geom_torsion_site_symmetry_3
_geom_torsion_site_symmetry_4
_geom_torsion_publ_flag
O1 C1 C2 C3 135.10(11) . . . . ?
O1 C1 C2 C7 -36.85(15) . . . . ?
N1 C1 C2 C3 -42.06(14) . . . . ?
N1 C1 C2 C7 146.00(10) . . . . ?
N1 C8 C9 C10 -172.61(10) . . . . ?
N1 C8 C9 C18 7.35(17) . . . . ?
N1 C8 C16 C15 -7.05(16) . . . . ?
N1 C8 C16 C17 173.45(9) . . . . ?
N1 C19 C20 O2 -10.39(15) . . . . ?
N1 C19 C20 N2 173.61(9) . . . . ?
N1 C19 C21 C22 -87.56(12) . . . . ?
N1 C19 C21 C26 87.99(12) . . . . ?
C1 N1 C8 C9 -62.09(14) . . . . ?
C1 N1 C8 C16 123.19(11) . . . . ?
C1 N1 C19 C20 -59.23(12) . . . . ?
C1 N1 C19 C21 74.09(12) . . . . ?
C1 C2 C3 C4 -171.58(10) . . . . ?
C1 C2 C7 C6 173.11(10) . . . . ?
C2 C3 C4 C5 -0.85(17) . . . . ?
C3 C2 C7 C6 0.93(17) . . . . ?
C3 C4 C5 C6 0.29(18) . . . . ?
C4 C5 C6 C7 0.88(19) . . . . ?
C5 C6 C7 C2 -1.50(19) . . . . ?
C7 C2 C3 C4 0.24(16) . . . . ?
C8 N1 C1 O1 150.55(10) . . . . ?
C8 N1 C1 C2 -32.36(14) . . . . ?
C8 N1 C19 C20 139.91(9) . . . . ?
C8 N1 C19 C21 -86.77(11) . . . . ?
C8 C9 C10 C11 -0.61(18) . . . . ?
C8 C16 C17 C11 -0.79(16) . . . . ?
C8 C16 C17 C12 179.41(10) . . . . ?
C9 C8 C16 C15 178.31(10) . . . . ?
C9 C8 C16 C17 -1.19(16) . . . . ?
C9 C10 C11 C17 -1.37(19) . . . . ?
C10 C11 C17 C12 -178.15(12) . . . . ?
C10 C11 C17 C16 2.05(17) . . . . ?
C12 C13 C14 C15 0.2(2) . . . . ?
C13 C12 C17 C11 -179.98(12) . . . . ?
C13 C12 C17 C16 -0.18(18) . . . . ?
C13 C14 C15 C16 -0.51(19) . . . . ?
C14 C15 C16 C8 -179.04(11) . . . . ?
C14 C15 C16 C17 0.45(17) . . . . ?
C15 C16 C17 C11 179.70(10) . . . . ?
C15 C16 C17 C12 -0.11(16) . . . . ?
C16 C8 C9 C10 1.89(16) . . . . ?
C16 C8 C9 C18 -178.15(10) . . . . ?
C17 C12 C13 C14 0.13(19) . . . . ?
C18 C9 C10 C11 179.42(11) . . . . ?
C19 N1 C1 O1 -8.78(15) . . . . ?
C19 N1 C1 C2 168.32(9) . . . . ?
C19 N1 C8 C9 98.20(12) . . . . ?
C19 N1 C8 C16 -76.52(12) . . . . ?
C19 C21 C22 C23 173.42(11) . . . . ?
C19 C21 C26 C25 -172.97(11) . . . . ?
C20 N2 C27 C28 -60.55(17) . . . . ?
C20 N2 C27 C29 62.55(16) . . . . ?
C20 N2 C27 C30 -179.55(13) . . . . ?
C20 C19 C21 C22 41.95(15) . . . . ?
C20 C19 C21 C26 -142.50(11) . . . . ?
C21 C19 C20 O2 -140.73(11) . . . . ?
C21 C19 C20 N2 43.27(14) . . . . ?
C21 C22 C23 C24 -0.3(2) . . . . ?
C22 C21 C26 C25 2.76(17) . . . . ?
C22 C23 C24 C25 2.1(2) . . . . ?
C23 C24 C25 C26 -1.4(2) . . . . ?
C24 C25 C26 C21 -1.01(19) . . . . ?
C26 C21 C22 C23 -2.12(17) . . . . ?
C27 N2 C20 O2 -7.36(19) . . . . ?
C27 N2 C20 C19 168.48(10) . . . . ?

loop_
_exptl_oxdiff_crystal_face_indexfrac_h
_exptl_oxdiff_crystal_face_indexfrac_k
_exptl_oxdiff_crystal_face_indexfrac_l
_exptl_oxdiff_crystal_face_x
_exptl_oxdiff_crystal_face_y
_exptl_oxdiff_crystal_face_z
-1.0000 1.0000 -0.0000 0.0772 0.1439 -0.0011
1.0000 1.0000 -0.0000 0.0342 -0.1262 -0.0978
-0.0000 -1.0000 0.0000 -0.0557 -0.0088 0.0495
-1.0000 0.0000 2.0000 0.1873 -0.0176 0.2081
0.0000 1.0000 -2.0000 -0.1101 0.1616 -0.2092
-1.0000 -1.0000 0.0000 -0.0342 0.1262 0.0978
1.0000 -1.0000 1.0000 0.0057 -0.2203 0.0809
